data_7124572
loop_
_publ_author_name
'Kumar, Anup'
'Chhatwal, Megha'
'Singh, Alok Kumar'
'Singh, Vikram'
'Trivedi, Manoj'

_publ_section_title
;
 A fast and selective probe for monitoring Pd(2+) in aqueous medium via
 the dual-optical readout.
;
_journal_issue 62
_journal_name_full 'Chemical communications (Cambridge, England)'
_journal_page_first 8488
_journal_page_last 8490
_journal_paper_doi 10.1039/c4cc03891f
_journal_volume 50
_journal_year 2014
_chemical_formula_moiety 'C28 H22 Cl2 F12 N8 P2 Pd Ru'
_chemical_formula_sum 'C28 H22 Cl2 F12 N8 P2 Pd Ru'
_chemical_formula_weight 1038.84
_space_group_crystal_system monoclinic
_space_group_IT_number 14
_space_group_name_Hall '-P 2yn'
_space_group_name_H-M_alt 'P 1 21/n 1'
_atom_sites_solution_hydrogens geom
_audit_creation_method SHELXL-2013
_cell_angle_alpha 90
_cell_angle_beta 106.24(2)
_cell_angle_gamma 90
_cell_formula_units_Z 8
_cell_length_a 17.470(4)
_cell_length_b 22.870(3)
_cell_length_c 20.832(3)
_cell_measurement_reflns_used 1882
_cell_measurement_temperature 293(2)
_cell_measurement_theta_max 29.2785
_cell_measurement_theta_min 2.9874
_cell_volume 7991(3)
_computing_cell_refinement 'X-calibur S SAINT'
_computing_data_collection 'X-calibur S oxford'
_computing_data_reduction 'X-calibur S SAINT'
_computing_molecular_graphics 'Oxford SHELXTL'
_computing_publication_material 'Oxford SHELXTL'
_computing_structure_refinement 'SHELXL-2013 (Sheldrick, 2013)'
_computing_structure_solution 'SHELXL-2013 (Sheldrick, 2013)'
_diffrn_ambient_temperature 293(2)
_diffrn_detector_area_resol_mean 15.9853
_diffrn_measured_fraction_theta_full 0.954
_diffrn_measured_fraction_theta_max 0.980
_diffrn_measurement_device_type 'Xcalibur, Sapphire3'
_diffrn_measurement_method '\f and \w scans'
_diffrn_radiation_type MoK\a
_diffrn_radiation_wavelength 0.71073
_diffrn_reflns_av_R_equivalents 0.4285
_diffrn_reflns_av_unetI/netI 0.4343
_diffrn_reflns_Laue_measured_fraction_full 0.954
_diffrn_reflns_Laue_measured_fraction_max 0.980
_diffrn_reflns_limit_h_max 20
_diffrn_reflns_limit_h_min -20
_diffrn_reflns_limit_k_max 27
_diffrn_reflns_limit_k_min -27
_diffrn_reflns_limit_l_max 24
_diffrn_reflns_limit_l_min -24
_diffrn_reflns_number 75670
_diffrn_reflns_point_group_measured_fraction_full 0.954
_diffrn_reflns_point_group_measured_fraction_max 0.980
_diffrn_reflns_theta_full 25.242
_diffrn_reflns_theta_max 24.999
_diffrn_reflns_theta_min 2.993
_diffrn_source 'Enhance (Mo) X-ray Source'
_exptl_absorpt_coefficient_mu 1.130
_exptl_absorpt_correction_T_max 1.00000
_exptl_absorpt_correction_T_min 0.96422
_exptl_absorpt_correction_type multi-scan
_exptl_absorpt_process_details
;
CrysAlisPro, Agilent Technologies,
Version 1.171.34.49 (release 20-01-2011 CrysAlis171 .NET)
(compiled Jan 20 2011,15:58:25)
Empirical absorption correction using spherical harmonics,
 implemented in SCALE3 ABSPACK scaling algorithm.
;
_exptl_crystal_colour Brown
_exptl_crystal_density_diffrn 1.727
_exptl_crystal_description Dot
_exptl_crystal_F_000 4064
_exptl_crystal_size_max 0.25
_exptl_crystal_size_mid 0.15
_exptl_crystal_size_min 0.10
_refine_diff_density_max 3.258
_refine_diff_density_min -2.910
_refine_diff_density_rms 0.299
_refine_ls_extinction_expression Fc^*^=kFc[1+0.001xFc^2^\l^3^/sin(2\q)]^-1/4^
_refine_ls_extinction_method SHELXL
_refine_ls_goodness_of_fit_ref 1.112
_refine_ls_hydrogen_treatment constr
_refine_ls_matrix_type full
_refine_ls_number_parameters 369
_refine_ls_number_reflns 13789
_refine_ls_number_restraints 80
_refine_ls_restrained_S_all 1.109
_refine_ls_R_factor_all 0.4060
_refine_ls_R_factor_gt 0.2242
_refine_ls_shift/su_max 0.000
_refine_ls_shift/su_mean 0.000
_refine_ls_structure_factor_coef Fsqd
_refine_ls_weighting_details 'w=1/[\s^2^(Fo^2^)+(0.2000P)^2^] where P=(Fo^2^+2Fc^2^)/3'
_refine_ls_weighting_scheme calc
_refine_ls_wR_factor_gt 0.4353
_refine_ls_wR_factor_ref 0.5349
_reflns_Friedel_coverage 0.000
_reflns_number_gt 4235
_reflns_number_total 13789
_reflns_threshold_expression 'I > 2\s(I)'
_cod_data_source_file c4cc03891f2.cif
_cod_data_source_block 1+Pd
_cod_original_sg_symbol_H-M 'P 21/n'
_cod_database_code 7124572
_shelx_space_group_comment
;
The symmetry employed for this shelxl refinement is uniquely defined
by the following loop, which should always be used as a source of
symmetry information in preference to the above space-group names.
They are only intended as comments.
;
_shelxl_version_number 2013-4

loop_
_space_group_symop_operation_xyz
'x, y, z'
'-x+1/2, y+1/2, -z+1/2'
'-x, -y, -z'
'x-1/2, -y-1/2, z-1/2'

loop_
_atom_site_label
_atom_site_type_symbol
_atom_site_fract_x
_atom_site_fract_y
_atom_site_fract_z
_atom_site_U_iso_or_equiv
_atom_site_adp_type
_atom_site_occupancy
_atom_site_site_symmetry_order
_atom_site_calc_flag
_atom_site_refinement_flags_posn
_atom_site_refinement_flags_adp
Cl2 Cl 0.0500(7) 0.9658(4) 0.8936(4) 0.0738(13) Uani 1 1 d . .
Cl1 Cl -0.0111(7) 0.8312(4) 0.9008(4) 0.0738(13) Uani 1 1 d . .
Cl3 Cl 0.2389(7) 0.7959(4) 1.0927(4) 0.0738(13) Uani 1 1 d . .
Cl4 Cl 0.2987(7) 0.9256(4) 1.0641(4) 0.0738(13) Uani 1 1 d . .
P3 P 0.1866(8) 0.1454(5) 0.9281(5) 0.0738(13) Uani 1 1 d . U
P1 P 0.5398(8) 1.1234(5) 1.5051(5) 0.0738(13) Uani 1 1 d . .
N8 N 0.038(2) 0.8228(14) 0.7185(14) 0.0738(13) Uani 1 1 d . .
F9 F 0.2530(13) 1.1482(9) 1.1922(9) 0.0738(13) Uani 1 1 d . .
F14 F 0.1919(14) 0.1467(9) 1.0029(9) 0.0738(13) Uani 1 1 d . U
C34 C 0.244(3) 0.8509(17) 0.6375(18) 0.0738(13) Uani 1 1 d . .
F8 F 0.2895(13) 1.1001(9) 1.2800(9) 0.0738(13) Uani 1 1 d . .
C9 C 0.391(3) 0.8504(15) 1.2414(16) 0.0738(13) Uani 1 1 d D .
H9 H 0.4272 0.8627 1.2189 0.089 Uiso 1 1 calc R U
C11 C 0.072(2) 0.7878(17) 1.1829(18) 0.0738(13) Uani 1 1 d . .
H11 H 0.0722 0.7725 1.2242 0.089 Uiso 1 1 calc R U
F2 F 0.5501(13) 1.1111(9) 1.5843(9) 0.0738(13) Uani 1 1 d . .
C27 C 0.319(3) 1.0170(16) 1.4047(17) 0.0738(13) Uani 1 1 d . .
H27 H 0.3736 1.0239 1.4160 0.089 Uiso 1 1 calc R U
F10 F 0.3645(13) 1.0992(9) 1.1885(9) 0.0738(13) Uani 1 1 d . .
C36 C 0.210(3) 0.8956(17) 0.5409(18) 0.0738(13) Uani 1 1 d . .
H36 H 0.2238 0.9142 0.5059 0.089 Uiso 1 1 calc R U
F18 F 0.2789(13) 0.1708(9) 0.9555(9) 0.0738(13) Uani 1 1 d . .
C56 C 0.258(2) 0.9478(15) 0.905(2) 0.083(3) Uani 1 1 d D .
H56 H 0.2791 0.9738 0.9398 0.100 Uiso 1 1 calc R U
C53 C 0.208(3) 0.863(2) 0.862(2) 0.083(3) Uani 1 1 d . .
C8 C 0.415(3) 0.8047(16) 1.2866(18) 0.083(3) Uani 1 1 d D U
H8 H 0.4647 0.7868 1.2940 0.100 Uiso 1 1 calc R U
C3 C 0.184(3) 0.7692(19) 1.432(2) 0.083(3) Uani 1 1 d . .
H3 H 0.1885 0.7466 1.4699 0.100 Uiso 1 1 calc R U
C7 C 0.355(3) 0.786(2) 1.323(2) 0.083(3) Uani 1 1 d . U
H7 H 0.3678 0.7549 1.3528 0.100 Uiso 1 1 calc R U
C37 C 0.127(3) 0.8996(19) 0.549(2) 0.083(3) Uani 1 1 d . .
H37 H 0.0879 0.9220 0.5196 0.100 Uiso 1 1 calc R U
C35 C 0.258(3) 0.8672(19) 0.582(2) 0.083(3) Uani 1 1 d . .
H35 H 0.3064 0.8568 0.5740 0.100 Uiso 1 1 calc R U
C20 C -0.092(3) 0.9405(19) 1.2515(19) 0.083(3) Uani 1 1 d . U
H20 H -0.1402 0.9231 1.2296 0.100 Uiso 1 1 calc R U
C21 C -0.071(3) 0.9852(18) 1.3145(19) 0.083(3) Uani 1 1 d . U
H21 H -0.1105 1.0045 1.3284 0.100 Uiso 1 1 calc R U
C33 C 0.298(3) 0.812(2) 0.694(2) 0.083(3) Uani 1 1 d . .
C46 C -0.123(3) 0.8466(19) 0.695(2) 0.083(3) Uani 1 1 d . .
H46 H -0.1774 0.8537 0.6855 0.100 Uiso 1 1 calc R U
C40 C 0.089(2) 0.6485(18) 0.6187(18) 0.083(3) Uani 1 1 d D .
H40 H 0.1152 0.6154 0.6100 0.100 Uiso 1 1 calc R U
C29 C 0.317(3) 0.7436(19) 0.7888(19) 0.083(3) Uani 1 1 d . .
H29 H 0.2923 0.7234 0.8162 0.100 Uiso 1 1 calc R U
C47 C -0.086(3) 0.883(2) 0.733(2) 0.083(3) Uani 1 1 d . .
H47 H -0.1077 0.9147 0.7506 0.100 Uiso 1 1 calc R U
C39 C 0.132(3) 0.6911(18) 0.6556(18) 0.083(3) Uani 1 1 d D .
H39 H 0.1872 0.6875 0.6701 0.100 Uiso 1 1 calc R U
C41 C 0.010(2) 0.651(2) 0.5936(19) 0.083(3) Uani 1 1 d D U
H41 H -0.0188 0.6205 0.5687 0.100 Uiso 1 1 calc R U
F17 F 0.1778(13) 0.1569(10) 0.8506(10) 0.083(3) Uani 1 1 d . .
C42 C -0.028(2) 0.7011(13) 0.6058(14) 0.0452(6) Uani 1 1 d . U
H42 H -0.0827 0.7069 0.5869 0.054 Uiso 1 1 calc R U
F12 F 0.3764(10) 1.1875(7) 1.2183(8) 0.0452(6) Uani 1 1 d . .
F13 F 0.1676(10) 0.2054(7) 0.9429(8) 0.0452(6) Uani 1 1 d . .
P4 P 0.1184(6) 1.1390(4) 1.5437(4) 0.0452(6) Uani 1 1 d . U
F20 F 0.1522(10) 1.0819(7) 1.5530(8) 0.0452(6) Uani 1 1 d . U
F19 F 0.2053(10) 1.1351(7) 1.5202(7) 0.0452(6) Uani 1 1 d . .
F22 F 0.0640(10) 1.1298(7) 1.5862(7) 0.0452(6) Uani 1 1 d . .
F24 F 0.0688(10) 1.1221(7) 1.4716(7) 0.0452(6) Uani 1 1 d . .
F21 F 0.1805(10) 1.1408(7) 1.6145(7) 0.0452(6) Uani 1 1 d . .
F23 F 0.1222(10) 1.1927(7) 1.5497(7) 0.0452(6) Uani 1 1 d . .
F35 F 0.2215(10) 0.0939(7) 0.9050(7) 0.0452(6) Uani 1 1 d . .
F36 F 0.1182(11) 0.1041(7) 0.9185(8) 0.0452(6) Uani 1 1 d . .
Pd1 Pd 0.04733(16) 0.90066(11) 0.97642(12) 0.0452(6) Uani 1 1 d . .
Ru1 Ru 0.15882(17) 0.90502(12) 1.25413(12) 0.0452(6) Uani 1 1 d . .
Pd2 Pd 0.23874(17) 0.85072(11) 1.00122(12) 0.0452(6) Uani 1 1 d . .
Ru2 Ru 0.15434(18) 0.80441(12) 0.73024(13) 0.0452(6) Uani 1 1 d . .
N1 N 0.2101(19) 0.9639(12) 1.3248(13) 0.0558(19) Uani 1 1 d . .
N4 N 0.1551(17) 0.9579(12) 1.1724(12) 0.0558(19) Uani 1 1 d . .
N15 N 0.2370(18) 0.8943(12) 0.9210(12) 0.0558(19) Uani 1 1 d D .
N16 N 0.1904(17) 0.7847(12) 0.9360(13) 0.0558(19) Uani 1 1 d D .
N11 N 0.1720(19) 0.8462(12) 0.6496(12) 0.0558(19) Uani 1 1 d . .
N7 N 0.0979(17) 0.7380(12) 0.6718(12) 0.0558(19) Uani 1 1 d D .
N13 N 0.1035(17) 0.9609(13) 1.0541(12) 0.0558(19) Uani 1 1 d . .
C54 C 0.223(2) 0.9276(12) 0.7842(16) 0.0558(19) Uani 1 1 d D .
H54 H 0.2211 0.9391 0.7409 0.067 Uiso 1 1 calc R U
N14 N 0.0470(17) 0.8477(12) 1.0552(12) 0.0558(19) Uani 1 1 d . .
N3 N 0.1605(18) 0.8429(12) 1.3257(13) 0.0558(19) Uani 1 1 d . .
N9 N 0.1560(17) 0.7633(12) 0.8187(12) 0.0558(19) Uani 1 1 d . .
C15 C 0.110(2) 0.9330(15) 1.1120(16) 0.0558(19) Uani 1 1 d . .
N6 N 0.2677(18) 0.8594(12) 1.2604(13) 0.0558(19) Uani 1 1 d . U
C26 C 0.265(2) 1.0431(15) 1.4317(16) 0.0558(19) Uani 1 1 d . .
H26 H 0.2836 1.0693 1.4668 0.067 Uiso 1 1 calc R U
C19 C -0.021(2) 0.9354(15) 1.2394(16) 0.0558(19) Uani 1 1 d . .
H19 H -0.0278 0.9163 1.1988 0.067 Uiso 1 1 calc R U
C10 C 0.315(2) 0.8812(15) 1.2256(16) 0.0558(19) Uani 1 1 d . U
H10 H 0.3010 0.9119 1.1953 0.067 Uiso 1 1 calc R U
F3 F 0.4512(12) 1.1472(7) 1.4875(8) 0.0558(19) Uani 1 1 d . .
F1 F 0.5679(11) 1.1850(8) 1.5297(8) 0.0558(19) Uani 1 1 d . .
N10 N 0.2010(19) 0.8724(11) 0.7938(14) 0.066(2) Uani 1 1 d D .
N2 N 0.053(2) 0.9479(12) 1.2646(14) 0.066(2) Uani 1 1 d . .
N12 N 0.270(2) 0.7862(12) 0.7333(14) 0.066(2) Uani 1 1 d . .
C24 C 0.159(3) 0.9927(15) 1.3523(17) 0.066(2) Uani 1 1 d . .
C55 C 0.249(2) 0.9684(16) 0.8357(17) 0.066(2) Uani 1 1 d . .
H55 H 0.2597 1.0068 0.8269 0.079 Uiso 1 1 calc R U
C14 C 0.090(2) 0.8755(16) 1.1144(17) 0.066(2) Uani 1 1 d . .
F5 F 0.5423(12) 1.1357(8) 1.4349(9) 0.066(2) Uani 1 1 d . .
C13 C 0.026(2) 0.7909(15) 1.0563(18) 0.066(2) Uani 1 1 d . .
H13 H -0.0005 0.7718 1.0168 0.079 Uiso 1 1 calc R U
C51 C 0.160(2) 0.7343(13) 0.9520(17) 0.066(2) Uani 1 1 d D .
H51 H 0.1577 0.7243 0.9946 0.079 Uiso 1 1 calc R U
C17 C 0.170(2) 1.0401(16) 1.1131(17) 0.066(2) Uani 1 1 d . U
H17 H 0.1878 1.0784 1.1119 0.079 Uiso 1 1 calc R U
C16 C 0.132(2) 1.0079(16) 1.0514(17) 0.066(2) Uani 1 1 d . U
H16 H 0.1293 1.0244 1.0101 0.079 Uiso 1 1 calc R U
F11 F 0.4233(12) 1.1340(8) 1.2995(9) 0.066(2) Uani 1 1 d . .
C32 C 0.376(3) 0.8017(15) 0.6987(18) 0.066(2) Uani 1 1 d . .
H32 H 0.3952 0.8175 0.6653 0.079 Uiso 1 1 calc R U
C45 C -0.108(2) 0.7945(15) 0.6609(17) 0.066(2) Uani 1 1 d . U
H45 H -0.1477 0.7692 0.6374 0.079 Uiso 1 1 calc R U
C44 C -0.012(2) 0.7853(16) 0.6681(18) 0.066(2) Uani 1 1 d . U
C1 C 0.108(2) 0.8361(15) 1.3637(17) 0.066(2) Uani 1 1 d . U
H1 H 0.0611 0.8580 1.3543 0.079 Uiso 1 1 calc R U
C49 C 0.119(2) 0.7109(15) 0.8326(18) 0.066(2) Uani 1 1 d . .
H49 H 0.0875 0.6882 0.7984 0.079 Uiso 1 1 calc R U
C12 C 0.044(2) 0.7585(17) 1.1224(17) 0.075(2) Uani 1 1 d . .
H12 H 0.0364 0.7182 1.1224 0.089 Uiso 1 1 calc R U
C23 C 0.073(2) 0.9748(16) 1.3228(19) 0.075(2) Uani 1 1 d D .
C2 C 0.122(3) 0.8016(16) 1.4091(19) 0.075(2) Uani 1 1 d . U
H2 H 0.0830 0.7978 1.4310 0.089 Uiso 1 1 calc R U
F4 F 0.5113(13) 1.0560(8) 1.4875(9) 0.075(2) Uani 1 1 d . .
C18 C 0.179(3) 1.0139(16) 1.1669(19) 0.075(2) Uani 1 1 d . .
H18 H 0.2029 1.0340 1.2062 0.089 Uiso 1 1 calc R U
N5 N 0.101(2) 0.8447(13) 1.1731(15) 0.075(2) Uani 1 1 d . .
C22 C 0.015(2) 0.9931(16) 1.3485(19) 0.075(2) Uani 1 1 d D .
H22 H 0.0294 1.0118 1.3899 0.089 Uiso 1 1 calc R U
P2 P 0.3386(8) 1.1388(5) 1.2440(5) 0.075(2) Uani 1 1 d . .
C52 C 0.184(3) 0.8037(17) 0.8771(19) 0.075(2) Uani 1 1 d . .
C4 C 0.241(3) 0.7682(16) 1.4013(18) 0.075(2) Uani 1 1 d . U
H4 H 0.2847 0.7429 1.4126 0.089 Uiso 1 1 calc R U
C43 C 0.0194(19) 0.7424(17) 0.6484(19) 0.075(2) Uani 1 1 d D .
F6 F 0.6476(14) 1.1164(8) 1.5335(9) 0.075(2) Uani 1 1 d . .
C5 C 0.229(3) 0.8106(17) 1.3488(19) 0.075(2) Uani 1 1 d . U
C38 C 0.108(3) 0.8701(16) 0.6005(18) 0.075(2) Uani 1 1 d . .
H38 H 0.0558 0.8663 0.6023 0.089 Uiso 1 1 calc R U
C6 C 0.280(3) 0.8140(17) 1.313(2) 0.075(2) Uani 1 1 d . U
C50 C 0.132(2) 0.6968(17) 0.8913(18) 0.075(2) Uani 1 1 d . .
H50 H 0.1227 0.6578 0.8991 0.089 Uiso 1 1 calc R U
C25 C 0.185(3) 1.0322(16) 1.4092(18) 0.075(2) Uani 1 1 d . .
H25 H 0.1490 1.0491 1.4292 0.089 Uiso 1 1 calc R U
C30 C 0.399(3) 0.7373(16) 0.7955(19) 0.075(2) Uani 1 1 d . U
H30 H 0.4337 0.7144 0.8278 0.089 Uiso 1 1 calc R U
F7 F 0.3245(16) 1.1884(9) 1.2926(12) 0.106(6) Uani 1 1 d . .
C28 C 0.276(3) 0.9779(17) 1.357(2) 0.106(6) Uani 1 1 d . .
H28 H 0.3121 0.9532 1.3448 0.127 Uiso 1 1 calc R U
C31 C 0.423(3) 0.7732(18) 0.743(2) 0.106(6) Uani 1 1 d . U
H31 H 0.4768 0.7738 0.7435 0.127 Uiso 1 1 calc R U
C48 C 0.004(3) 0.8689(17) 0.748(2) 0.106(6) Uani 1 1 d . .
H48 H 0.0398 0.8928 0.7780 0.127 Uiso 1 1 calc R U

loop_
_atom_site_aniso_label
_atom_site_aniso_U_11
_atom_site_aniso_U_22
_atom_site_aniso_U_33
_atom_site_aniso_U_23
_atom_site_aniso_U_13
_atom_site_aniso_U_12
Cl2 0.084(3) 0.084(3) 0.051(2) -0.0071(19) 0.015(2) 0.000(2)
Cl1 0.084(3) 0.084(3) 0.051(2) -0.0071(19) 0.015(2) 0.000(2)
Cl3 0.084(3) 0.084(3) 0.051(2) -0.0071(19) 0.015(2) 0.000(2)
Cl4 0.084(3) 0.084(3) 0.051(2) -0.0071(19) 0.015(2) 0.000(2)
P3 0.084(3) 0.084(3) 0.051(2) -0.0071(19) 0.015(2) 0.000(2)
P1 0.084(3) 0.084(3) 0.051(2) -0.0071(19) 0.015(2) 0.000(2)
N8 0.084(3) 0.084(3) 0.051(2) -0.0071(19) 0.015(2) 0.000(2)
F9 0.084(3) 0.084(3) 0.051(2) -0.0071(19) 0.015(2) 0.000(2)
F14 0.084(3) 0.084(3) 0.051(2) -0.0071(19) 0.015(2) 0.000(2)
C34 0.084(3) 0.084(3) 0.051(2) -0.0071(19) 0.015(2) 0.000(2)
F8 0.084(3) 0.084(3) 0.051(2) -0.0071(19) 0.015(2) 0.000(2)
C9 0.084(3) 0.084(3) 0.051(2) -0.0071(19) 0.015(2) 0.000(2)
C11 0.084(3) 0.084(3) 0.051(2) -0.0071(19) 0.015(2) 0.000(2)
F2 0.084(3) 0.084(3) 0.051(2) -0.0071(19) 0.015(2) 0.000(2)
C27 0.084(3) 0.084(3) 0.051(2) -0.0071(19) 0.015(2) 0.000(2)
F10 0.084(3) 0.084(3) 0.051(2) -0.0071(19) 0.015(2) 0.000(2)
C36 0.084(3) 0.084(3) 0.051(2) -0.0071(19) 0.015(2) 0.000(2)
F18 0.084(3) 0.084(3) 0.051(2) -0.0071(19) 0.015(2) 0.000(2)
C56 0.063(7) 0.115(8) 0.074(6) 0.004(6) 0.025(5) -0.001(6)
C53 0.063(7) 0.115(8) 0.074(6) 0.004(6) 0.025(5) -0.001(6)
C8 0.063(7) 0.115(8) 0.074(6) 0.004(6) 0.025(5) -0.001(6)
C3 0.063(7) 0.115(8) 0.074(6) 0.004(6) 0.025(5) -0.001(6)
C7 0.063(7) 0.115(8) 0.074(6) 0.004(6) 0.025(5) -0.001(6)
C37 0.063(7) 0.115(8) 0.074(6) 0.004(6) 0.025(5) -0.001(6)
C35 0.063(7) 0.115(8) 0.074(6) 0.004(6) 0.025(5) -0.001(6)
C20 0.063(7) 0.115(8) 0.074(6) 0.004(6) 0.025(5) -0.001(6)
C21 0.063(7) 0.115(8) 0.074(6) 0.004(6) 0.025(5) -0.001(6)
C33 0.063(7) 0.115(8) 0.074(6) 0.004(6) 0.025(5) -0.001(6)
C46 0.063(7) 0.115(8) 0.074(6) 0.004(6) 0.025(5) -0.001(6)
C40 0.063(7) 0.115(8) 0.074(6) 0.004(6) 0.025(5) -0.001(6)
C29 0.063(7) 0.115(8) 0.074(6) 0.004(6) 0.025(5) -0.001(6)
C47 0.063(7) 0.115(8) 0.074(6) 0.004(6) 0.025(5) -0.001(6)
C39 0.063(7) 0.115(8) 0.074(6) 0.004(6) 0.025(5) -0.001(6)
C41 0.063(7) 0.115(8) 0.074(6) 0.004(6) 0.025(5) -0.001(6)
F17 0.063(7) 0.115(8) 0.074(6) 0.004(6) 0.025(5) -0.001(6)
C42 0.0427(9) 0.0526(9) 0.0371(7) -0.0021(6) 0.0062(6) -0.0024(7)
F12 0.0427(9) 0.0526(9) 0.0371(7) -0.0021(6) 0.0062(6) -0.0024(7)
F13 0.0427(9) 0.0526(9) 0.0371(7) -0.0021(6) 0.0062(6) -0.0024(7)
P4 0.0427(9) 0.0526(9) 0.0371(7) -0.0021(6) 0.0062(6) -0.0024(7)
F20 0.0427(9) 0.0526(9) 0.0371(7) -0.0021(6) 0.0062(6) -0.0024(7)
F19 0.0427(9) 0.0526(9) 0.0371(7) -0.0021(6) 0.0062(6) -0.0024(7)
F22 0.0427(9) 0.0526(9) 0.0371(7) -0.0021(6) 0.0062(6) -0.0024(7)
F24 0.0427(9) 0.0526(9) 0.0371(7) -0.0021(6) 0.0062(6) -0.0024(7)
F21 0.0427(9) 0.0526(9) 0.0371(7) -0.0021(6) 0.0062(6) -0.0024(7)
F23 0.0427(9) 0.0526(9) 0.0371(7) -0.0021(6) 0.0062(6) -0.0024(7)
F35 0.0427(9) 0.0526(9) 0.0371(7) -0.0021(6) 0.0062(6) -0.0024(7)
F36 0.0427(9) 0.0526(9) 0.0371(7) -0.0021(6) 0.0062(6) -0.0024(7)
Pd1 0.0427(9) 0.0526(9) 0.0371(7) -0.0021(6) 0.0062(6) -0.0024(7)
Ru1 0.0427(9) 0.0526(9) 0.0371(7) -0.0021(6) 0.0062(6) -0.0024(7)
Pd2 0.0427(9) 0.0526(9) 0.0371(7) -0.0021(6) 0.0062(6) -0.0024(7)
Ru2 0.0427(9) 0.0526(9) 0.0371(7) -0.0021(6) 0.0062(6) -0.0024(7)
N1 0.056(5) 0.064(5) 0.041(4) -0.002(3) 0.004(3) -0.001(4)
N4 0.056(5) 0.064(5) 0.041(4) -0.002(3) 0.004(3) -0.001(4)
N15 0.056(5) 0.064(5) 0.041(4) -0.002(3) 0.004(3) -0.001(4)
N16 0.056(5) 0.064(5) 0.041(4) -0.002(3) 0.004(3) -0.001(4)
N11 0.056(5) 0.064(5) 0.041(4) -0.002(3) 0.004(3) -0.001(4)
N7 0.056(5) 0.064(5) 0.041(4) -0.002(3) 0.004(3) -0.001(4)
N13 0.056(5) 0.064(5) 0.041(4) -0.002(3) 0.004(3) -0.001(4)
C54 0.056(5) 0.064(5) 0.041(4) -0.002(3) 0.004(3) -0.001(4)
N14 0.056(5) 0.064(5) 0.041(4) -0.002(3) 0.004(3) -0.001(4)
N3 0.056(5) 0.064(5) 0.041(4) -0.002(3) 0.004(3) -0.001(4)
N9 0.056(5) 0.064(5) 0.041(4) -0.002(3) 0.004(3) -0.001(4)
C15 0.056(5) 0.064(5) 0.041(4) -0.002(3) 0.004(3) -0.001(4)
N6 0.056(5) 0.064(5) 0.041(4) -0.002(3) 0.004(3) -0.001(4)
C26 0.056(5) 0.064(5) 0.041(4) -0.002(3) 0.004(3) -0.001(4)
C19 0.056(5) 0.064(5) 0.041(4) -0.002(3) 0.004(3) -0.001(4)
C10 0.056(5) 0.064(5) 0.041(4) -0.002(3) 0.004(3) -0.001(4)
F3 0.056(5) 0.064(5) 0.041(4) -0.002(3) 0.004(3) -0.001(4)
F1 0.056(5) 0.064(5) 0.041(4) -0.002(3) 0.004(3) -0.001(4)
N10 0.071(6) 0.056(5) 0.060(5) 0.003(4) 0.001(4) -0.013(5)
N2 0.071(6) 0.056(5) 0.060(5) 0.003(4) 0.001(4) -0.013(5)
N12 0.071(6) 0.056(5) 0.060(5) 0.003(4) 0.001(4) -0.013(5)
C24 0.071(6) 0.056(5) 0.060(5) 0.003(4) 0.001(4) -0.013(5)
C55 0.071(6) 0.056(5) 0.060(5) 0.003(4) 0.001(4) -0.013(5)
C14 0.071(6) 0.056(5) 0.060(5) 0.003(4) 0.001(4) -0.013(5)
F5 0.071(6) 0.056(5) 0.060(5) 0.003(4) 0.001(4) -0.013(5)
C13 0.071(6) 0.056(5) 0.060(5) 0.003(4) 0.001(4) -0.013(5)
C51 0.071(6) 0.056(5) 0.060(5) 0.003(4) 0.001(4) -0.013(5)
C17 0.071(6) 0.056(5) 0.060(5) 0.003(4) 0.001(4) -0.013(5)
C16 0.071(6) 0.056(5) 0.060(5) 0.003(4) 0.001(4) -0.013(5)
F11 0.071(6) 0.056(5) 0.060(5) 0.003(4) 0.001(4) -0.013(5)
C32 0.071(6) 0.056(5) 0.060(5) 0.003(4) 0.001(4) -0.013(5)
C45 0.071(6) 0.056(5) 0.060(5) 0.003(4) 0.001(4) -0.013(5)
C44 0.071(6) 0.056(5) 0.060(5) 0.003(4) 0.001(4) -0.013(5)
C1 0.071(6) 0.056(5) 0.060(5) 0.003(4) 0.001(4) -0.013(5)
C49 0.071(6) 0.056(5) 0.060(5) 0.003(4) 0.001(4) -0.013(5)
C12 0.086(6) 0.065(4) 0.067(4) -0.004(3) 0.014(4) -0.012(4)
C23 0.086(6) 0.065(4) 0.067(4) -0.004(3) 0.014(4) -0.012(4)
C2 0.086(6) 0.065(4) 0.067(4) -0.004(3) 0.014(4) -0.012(4)
F4 0.086(6) 0.065(4) 0.067(4) -0.004(3) 0.014(4) -0.012(4)
C18 0.086(6) 0.065(4) 0.067(4) -0.004(3) 0.014(4) -0.012(4)
N5 0.086(6) 0.065(4) 0.067(4) -0.004(3) 0.014(4) -0.012(4)
C22 0.086(6) 0.065(4) 0.067(4) -0.004(3) 0.014(4) -0.012(4)
P2 0.086(6) 0.065(4) 0.067(4) -0.004(3) 0.014(4) -0.012(4)
C52 0.086(6) 0.065(4) 0.067(4) -0.004(3) 0.014(4) -0.012(4)
C4 0.086(6) 0.065(4) 0.067(4) -0.004(3) 0.014(4) -0.012(4)
C43 0.086(6) 0.065(4) 0.067(4) -0.004(3) 0.014(4) -0.012(4)
F6 0.086(6) 0.065(4) 0.067(4) -0.004(3) 0.014(4) -0.012(4)
C5 0.086(6) 0.065(4) 0.067(4) -0.004(3) 0.014(4) -0.012(4)
C38 0.086(6) 0.065(4) 0.067(4) -0.004(3) 0.014(4) -0.012(4)
C6 0.086(6) 0.065(4) 0.067(4) -0.004(3) 0.014(4) -0.012(4)
C50 0.086(6) 0.065(4) 0.067(4) -0.004(3) 0.014(4) -0.012(4)
C25 0.086(6) 0.065(4) 0.067(4) -0.004(3) 0.014(4) -0.012(4)
C30 0.086(6) 0.065(4) 0.067(4) -0.004(3) 0.014(4) -0.012(4)
F7 0.114(16) 0.068(11) 0.129(15) -0.039(10) 0.024(13) -0.038(11)
C28 0.114(16) 0.068(11) 0.129(15) -0.039(10) 0.024(13) -0.038(11)
C31 0.114(16) 0.068(11) 0.129(15) -0.039(10) 0.024(13) -0.038(11)
C48 0.114(16) 0.068(11) 0.129(15) -0.039(10) 0.024(13) -0.038(11)

loop_
_atom_type_symbol
_atom_type_description
_atom_type_scat_dispersion_real
_atom_type_scat_dispersion_imag
_atom_type_scat_source
C C 0.0033 0.0016 'International Tables Vol C Tables 4.2.6.8 and 6.1.1.4'
H H 0.0000 0.0000 'International Tables Vol C Tables 4.2.6.8 and 6.1.1.4'
N N 0.0061 0.0033 'International Tables Vol C Tables 4.2.6.8 and 6.1.1.4'
Ru Ru -1.2594 0.8363 'International Tables Vol C Tables 4.2.6.8 and 6.1.1.4'
Pd Pd -0.9988 1.0072 'International Tables Vol C Tables 4.2.6.8 and 6.1.1.4'
Cl Cl 0.1484 0.1585 'International Tables Vol C Tables 4.2.6.8 and 6.1.1.4'
P P 0.1023 0.0942 'International Tables Vol C Tables 4.2.6.8 and 6.1.1.4'
F F 0.0171 0.0103 'International Tables Vol C Tables 4.2.6.8 and 6.1.1.4'

loop_
_geom_angle_atom_site_label_1
_geom_angle_atom_site_label_2
_geom_angle_atom_site_label_3
_geom_angle
F35 P3 F13 163.7(14)
F35 P3 F36 80.8(11)
F13 P3 F36 113.7(13)
F35 P3 F14 115.9(12)
F13 P3 F14 73.7(11)
F36 P3 F14 88.1(12)
F35 P3 F17 74.5(11)
F13 P3 F17 95.5(12)
F36 P3 F17 97.0(12)
F14 P3 F17 169.2(14)
F35 P3 F18 86.6(12)
F13 P3 F18 81.6(11)
F36 P3 F18 159.0(13)
F14 P3 F18 82.3(12)
F17 P3 F18 95.7(12)
F5 P1 F1 93.5(11)
F5 P1 F3 90.2(12)
F1 P1 F3 87.8(11)
F5 P1 F4 92.7(11)
F1 P1 F4 173.7(12)
F3 P1 F4 93.1(12)
F5 P1 F2 172.3(15)
F1 P1 F2 83.5(11)
F3 P1 F2 96.7(12)
F4 P1 F2 90.2(11)
F5 P1 F6 91.4(12)
F1 P1 F6 76.5(11)
F3 P1 F6 164.4(12)
F4 P1 F6 102.3(12)
F2 P1 F6 81.1(11)
C48 N8 C44 120(4)
C48 N8 Ru2 129(3)
C44 N8 Ru2 111(3)
C35 C34 N11 127(4)
C35 C34 C33 127(4)
N11 C34 C33 103(3)
C8 C9 C10 127(4)
N5 C11 C12 111(3)
C26 C27 C28 106(4)
C35 C36 C37 117(4)
N15 C56 C55 124(3)
N15 C53 N10 136(4)
N15 C53 C52 110(3)
N10 C53 C52 114(4)
C9 C8 C7 115(4)
C2 C3 C4 120(5)
C6 C7 C8 123(4)
C38 C37 C36 120(4)
C36 C35 C34 121(5)
C19 C20 C21 102(4)
C22 C21 C20 115(4)
N12 C33 C32 116(4)
N12 C33 C34 120(4)
C32 C33 C34 123(4)
C47 C46 C45 139(5)
C39 C40 C41 123(4)
C30 C29 N12 117(4)
C46 C47 C48 108(4)
N7 C39 C40 121(4)
C40 C41 C42 118(4)
C41 C42 C43 116(3)
F23 P4 F20 153.0(13)
F23 P4 F22 96.1(12)
F20 P4 F22 95.6(11)
F23 P4 F21 82.9(10)
F20 P4 F21 75.2(9)
F22 P4 F21 80.4(10)
F23 P4 F24 110.1(11)
F20 P4 F24 90.1(10)
F22 P4 F24 105.2(11)
F21 P4 F24 164.8(11)
F23 P4 F19 93.1(12)
F20 P4 F19 68.1(10)
F22 P4 F19 157.6(10)
F21 P4 F19 80.6(9)
F24 P4 F19 90.6(9)
P4 F20 F19 63.9(9)
P4 F19 F20 48.0(8)
N14 Pd1 N13 83.0(11)
N14 Pd1 Cl1 92.3(8)
N13 Pd1 Cl1 175.3(8)
N14 Pd1 Cl2 175.7(8)
N13 Pd1 Cl2 92.8(8)
Cl1 Pd1 Cl2 91.8(3)
N1 Ru1 N3 91.1(11)
N1 Ru1 N4 96.7(11)
N3 Ru1 N4 171.9(11)
N1 Ru1 N6 94.3(12)
N3 Ru1 N6 77.7(12)
N4 Ru1 N6 99.1(11)
N1 Ru1 N2 80.9(12)
N3 Ru1 N2 94.5(12)
N4 Ru1 N2 89.3(11)
N6 Ru1 N2 170.8(10)
N1 Ru1 N5 176.9(11)
N3 Ru1 N5 92.0(11)
N4 Ru1 N5 80.4(11)
N6 Ru1 N5 87.0(12)
N2 Ru1 N5 98.2(12)
N15 Pd2 N16 84.5(11)
N15 Pd2 Cl4 90.2(8)
N16 Pd2 Cl4 173.6(9)
N15 Pd2 Cl3 177.5(8)
N16 Pd2 Cl3 93.0(8)
Cl4 Pd2 Cl3 92.3(4)
N11 Ru2 N8 100.5(12)
N11 Ru2 N7 91.0(11)
N8 Ru2 N7 77.2(12)
N11 Ru2 N12 75.2(12)
N8 Ru2 N12 175.0(12)
N7 Ru2 N12 100.2(12)
N11 Ru2 N9 170.7(12)
N8 Ru2 N9 88.0(12)
N7 Ru2 N9 94.5(11)
N12 Ru2 N9 96.4(12)
N11 Ru2 N10 92.9(11)
N8 Ru2 N10 97.2(13)
N7 Ru2 N10 173.7(13)
N12 Ru2 N10 85.6(12)
N9 Ru2 N10 82.3(11)
C28 N1 C24 107(4)
C28 N1 Ru1 138(3)
C24 N1 Ru1 115(2)
C18 N4 C15 114(3)
C18 N4 Ru1 133(2)
C15 N4 Ru1 112(2)
C56 N15 C53 108(3)
C56 N15 Pd2 138(3)
C53 N15 Pd2 114(2)
C52 N16 C51 126(3)
C52 N16 Pd2 107(2)
C51 N16 Pd2 126(2)
C34 N11 C38 115(3)
C34 N11 Ru2 124(2)
C38 N11 Ru2 121(3)
C39 N7 C43 118(3)
C39 N7 Ru2 126(3)
C43 N7 Ru2 116(3)
C16 N13 C15 123(3)
C16 N13 Pd1 131(3)
C15 N13 Pd1 106(2)
N10 C54 C55 124(3)
C13 N14 C14 120(3)
C13 N14 Pd1 130(2)
C14 N14 Pd1 108(2)
C5 N3 C1 113(3)
C5 N3 Ru1 118(3)
C1 N3 Ru1 128(3)
C49 N9 C52 115(3)
C49 N9 Ru2 132(2)
C52 N9 Ru2 111(2)
N13 C15 C14 122(3)
N13 C15 N4 120(3)
C14 C15 N4 116(3)
C10 N6 C6 133(3)
C10 N6 Ru1 117(2)
C6 N6 Ru1 109(3)
C27 C26 C25 123(4)
N2 C19 C20 142(4)
N6 C10 C9 111(3)
C54 N10 C53 110(3)
C54 N10 Ru2 134(2)
C53 N10 Ru2 116(2)
C19 N2 C23 118(4)
C19 N2 Ru1 131(3)
C23 N2 Ru1 106(3)
C33 N12 C29 125(4)
C33 N12 Ru2 117(3)
C29 N12 Ru2 117(2)
N1 C24 C25 123(4)
N1 C24 C23 113(3)
C25 C24 C23 124(4)
C54 C55 C56 117(3)
N5 C14 C15 123(3)
N5 C14 N14 117(3)
C15 C14 N14 119(3)
N14 C13 C12 120(3)
N16 C51 C50 110(3)
C18 C17 C16 117(4)
N13 C16 C17 120(3)
C31 C32 C33 127(5)
C46 C45 C44 112(3)
C43 C44 N8 118(4)
C43 C44 C45 127(3)
N8 C44 C45 113(3)
C2 C1 N3 120(4)
C50 C49 N9 117(3)
C11 C12 C13 121(3)
N2 C23 C22 118(4)
N2 C23 C24 119(4)
C22 C23 C24 122(4)
C1 C2 C3 130(5)
C17 C18 N4 125(4)
C14 N5 C11 129(3)
C14 N5 Ru1 106(2)
C11 N5 Ru1 125(2)
C23 C22 C21 124(4)
F12 P2 F8 165.2(13)
F12 P2 F9 94.8(12)
F8 P2 F9 82.2(13)
F12 P2 F7 81.8(12)
F8 P2 F7 84.0(13)
F9 P2 F7 93.0(13)
F12 P2 F11 84.1(11)
F8 P2 F11 97.7(12)
F9 P2 F11 175.3(13)
F7 P2 F11 82.3(13)
F12 P2 F10 85.4(12)
F8 P2 F10 108.9(12)
F9 P2 F10 89.3(12)
F7 P2 F10 167.1(15)
F11 P2 F10 95.1(13)
N16 C52 N9 119(3)
N16 C52 C53 124(3)
N9 C52 C53 117(3)
C3 C4 C5 112(4)
C44 C43 N7 116(4)
C44 C43 C42 120(3)
N7 C43 C42 124(4)
N3 C5 C6 116(4)
N3 C5 C4 125(4)
C6 C5 C4 119(4)
N11 C38 C37 117(4)
C5 C6 C7 130(4)
C5 C6 N6 119(4)
C7 C6 N6 110(4)
C49 C50 C51 128(4)
C26 C25 C24 117(4)
C29 C30 C31 111(4)
N1 C28 C27 144(5)
C32 C31 C30 124(5)
N8 C48 C47 126(4)

loop_
_geom_bond_atom_site_label_1
_geom_bond_atom_site_label_2
_geom_bond_distance
Cl2 Pd1 2.288(10)
Cl1 Pd1 2.270(10)
Cl3 Pd2 2.280(10)
Cl4 Pd2 2.231(10)
P3 F35 1.467(19)
P3 F13 1.466(19)
P3 F36 1.49(2)
P3 F14 1.54(2)
P3 F17 1.60(2)
P3 F18 1.66(2)
P1 F5 1.50(2)
P1 F1 1.53(2)
P1 F3 1.58(2)
P1 F4 1.63(2)
P1 F2 1.63(2)
P1 F6 1.82(3)
N8 C48 1.42(5)
N8 C44 1.45(4)
N8 Ru2 2.02(4)
F9 P2 1.59(2)
C34 C35 1.31(5)
C34 N11 1.35(5)
C34 C33 1.56(5)
F8 P2 1.56(2)
C9 C8 1.391(19)
C9 C10 1.46(5)
C11 N5 1.43(4)
C11 C12 1.39(4)
C27 C26 1.36(5)
C27 C28 1.40(5)
F10 P2 1.63(2)
C36 C35 1.21(5)
C36 C37 1.52(5)
C56 N15 1.344(19)
C56 C55 1.49(5)
C53 N15 1.39(4)
C53 N10 1.42(4)
C53 C52 1.48(5)
C8 C7 1.52(5)
C3 C2 1.28(5)
C3 C4 1.33(5)
C7 C6 1.43(6)
C37 C38 1.37(5)
C20 C19 1.33(5)
C20 C21 1.62(5)
C21 C22 1.48(5)
C33 N12 1.23(5)
C33 C32 1.35(5)
C46 C47 1.21(5)
C46 C45 1.45(5)
C40 C39 1.335(19)
C40 C41 1.337(19)
C29 C30 1.41(5)
C29 N12 1.56(5)
C47 C48 1.56(6)
C39 N7 1.32(4)
C41 C42 1.38(5)
C42 C43 1.40(4)
F12 P2 1.470(19)
P4 F23 1.234(16)
P4 F20 1.425(18)
P4 F22 1.485(19)
P4 F21 1.568(17)
P4 F24 1.557(17)
P4 F19 1.72(2)
F20 F19 1.78(2)
Pd1 N14 2.04(3)
Pd1 N13 2.14(3)
Ru1 N1 2.01(3)
Ru1 N3 2.05(3)
Ru1 N4 2.08(3)
Ru1 N6 2.14(3)
Ru1 N2 2.16(3)
Ru1 N5 2.19(3)
Pd2 N15 1.94(3)
Pd2 N16 2.05(3)
Ru2 N11 2.03(3)
Ru2 N7 2.02(3)
Ru2 N12 2.05(3)
Ru2 N9 2.06(3)
Ru2 N10 2.06(3)
N1 C28 1.20(5)
N1 C24 1.36(5)
N4 C18 1.36(4)
N4 C15 1.40(4)
N16 C52 1.28(4)
N16 C51 1.347(18)
N11 C38 1.40(4)
N7 C43 1.324(19)
N13 C16 1.19(4)
N13 C15 1.34(4)
C54 N10 1.350(18)
C54 C55 1.40(4)
N14 C13 1.35(4)
N14 C14 1.41(4)
N3 C5 1.37(5)
N3 C1 1.38(5)
N9 C49 1.42(4)
N9 C52 1.50(4)
C15 C14 1.36(5)
N6 C10 1.34(4)
N6 C6 1.49(4)
C26 C25 1.37(5)
C19 N2 1.28(4)
N2 C23 1.32(4)
C24 C25 1.46(5)
C24 C23 1.50(5)
C14 N5 1.38(4)
C13 C12 1.52(5)
C51 C50 1.49(5)
C17 C18 1.24(4)
C17 C16 1.47(4)
F11 P2 1.61(2)
C32 C31 1.24(5)
C45 C44 1.65(6)
C44 C43 1.25(5)
C1 C2 1.20(4)
C49 C50 1.22(4)
C23 C22 1.344(19)
P2 F7 1.58(3)
C4 C5 1.43(5)
C5 C6 1.31(6)
C30 C31 1.53(6)

loop_
_geom_torsion_atom_site_label_1
_geom_torsion_atom_site_label_2
_geom_torsion_atom_site_label_3
_geom_torsion_atom_site_label_4
_geom_torsion
C10 C9 C8 C7 0(6)
C9 C8 C7 C6 -2(6)
C35 C36 C37 C38 -2(6)
C37 C36 C35 C34 -13(6)
N11 C34 C35 C36 21(7)
C33 C34 C35 C36 177(4)
C19 C20 C21 C22 -15(4)
C35 C34 C33 N12 -159(4)
N11 C34 C33 N12 2(5)
C35 C34 C33 C32 15(7)
N11 C34 C33 C32 176(4)
C45 C46 C47 C48 0(8)
C41 C40 C39 N7 3(7)
C39 C40 C41 C42 1(6)
C40 C41 C42 C43 -5(5)
F23 P4 F20 F19 -49(3)
F22 P4 F20 F19 -164.1(10)
F21 P4 F20 F19 -85.6(9)
F24 P4 F20 F19 90.6(9)
F23 P4 F19 F20 160.0(12)
F22 P4 F19 F20 46(3)
F21 P4 F19 F20 77.7(10)
F24 P4 F19 F20 -89.8(10)
C55 C56 N15 C53 1(5)
C55 C56 N15 Pd2 180(3)
N10 C53 N15 C56 6(7)
C52 C53 N15 C56 180(4)
N10 C53 N15 Pd2 -173(4)
C52 C53 N15 Pd2 1(4)
C35 C34 N11 C38 -11(6)
C33 C34 N11 C38 -171(3)
C35 C34 N11 Ru2 166(4)
C33 C34 N11 Ru2 6(4)
C40 C39 N7 C43 -2(6)
C40 C39 N7 Ru2 177(3)
C16 N13 C15 C14 -168(4)
Pd1 N13 C15 C14 6(5)
C16 N13 C15 N4 -3(6)
Pd1 N13 C15 N4 171(3)
C18 N4 C15 N13 9(5)
Ru1 N4 C15 N13 -178(3)
C18 N4 C15 C14 175(4)
Ru1 N4 C15 C14 -12(4)
C28 C27 C26 C25 -4(5)
C21 C20 C19 N2 11(7)
C6 N6 C10 C9 4(5)
Ru1 N6 C10 C9 173(2)
C8 C9 C10 N6 -1(5)
C55 C54 N10 C53 0(5)
C55 C54 N10 Ru2 175(3)
N15 C53 N10 C54 -7(7)
C52 C53 N10 C54 180(4)
N15 C53 N10 Ru2 177(4)
C52 C53 N10 Ru2 4(5)
C20 C19 N2 C23 1(7)
C20 C19 N2 Ru1 152(5)
C32 C33 N12 C29 2(6)
C34 C33 N12 C29 176(3)
C32 C33 N12 Ru2 177(3)
C34 C33 N12 Ru2 -8(5)
C30 C29 N12 C33 3(6)
C30 C29 N12 Ru2 -172(3)
C28 N1 C24 C25 0(5)
Ru1 N1 C24 C25 173(3)
C28 N1 C24 C23 -174(4)
Ru1 N1 C24 C23 -1(4)
N10 C54 C55 C56 5(6)
N15 C56 C55 C54 -5(6)
N13 C15 C14 N5 176(4)
N4 C15 C14 N5 10(6)
N13 C15 C14 N14 -13(6)
N4 C15 C14 N14 -179(3)
C13 N14 C14 N5 -7(6)
Pd1 N14 C14 N5 -176(3)
C13 N14 C14 C15 -179(4)
Pd1 N14 C14 C15 12(5)
C14 N14 C13 C12 4(6)
Pd1 N14 C13 C12 170(3)
C52 N16 C51 C50 11(6)
Pd2 N16 C51 C50 -179(2)
C15 N13 C16 C17 -5(6)
Pd1 N13 C16 C17 -177(3)
C18 C17 C16 N13 7(6)
N12 C33 C32 C31 -8(7)
C34 C33 C32 C31 178(4)
C47 C46 C45 C44 -8(7)
C48 N8 C44 C43 -174(4)
Ru2 N8 C44 C43 12(4)
C48 N8 C44 C45 -11(5)
Ru2 N8 C44 C45 175(2)
C46 C45 C44 C43 174(4)
C46 C45 C44 N8 13(4)
C5 N3 C1 C2 -4(5)
Ru1 N3 C1 C2 -171(3)
C52 N9 C49 C50 -18(5)
Ru2 N9 C49 C50 179(3)
N5 C11 C12 C13 -16(6)
N14 C13 C12 C11 9(6)
C19 N2 C23 C22 -7(5)
Ru1 N2 C23 C22 -164(3)
C19 N2 C23 C24 -177(3)
Ru1 N2 C23 C24 26(4)
N1 C24 C23 N2 -18(5)
C25 C24 C23 N2 168(3)
N1 C24 C23 C22 172(3)
C25 C24 C23 C22 -2(6)
N3 C1 C2 C3 3(7)
C4 C3 C2 C1 -5(7)
C16 C17 C18 N4 0(7)
C15 N4 C18 C17 -8(6)
Ru1 N4 C18 C17 -178(3)
C15 C14 N5 C11 169(4)
N14 C14 N5 C11 -2(6)
C15 C14 N5 Ru1 -2(5)
N14 C14 N5 Ru1 -174(3)
C12 C11 N5 C14 14(6)
C12 C11 N5 Ru1 -176(3)
N2 C23 C22 C21 -1(6)
C24 C23 C22 C21 169(3)
C20 C21 C22 C23 13(6)
C51 N16 C52 N9 -13(6)
Pd2 N16 C52 N9 176(3)
C51 N16 C52 C53 170(4)
Pd2 N16 C52 C53 -1(5)
C49 N9 C52 N16 15(5)
Ru2 N9 C52 N16 -178(3)
C49 N9 C52 C53 -168(4)
Ru2 N9 C52 C53 -2(4)
N15 C53 C52 N16 0(6)
N10 C53 C52 N16 175(4)
N15 C53 C52 N9 -176(3)
N10 C53 C52 N9 -1(6)
C2 C3 C4 C5 7(6)
N8 C44 C43 N7 -5(6)
C45 C44 C43 N7 -166(3)
N8 C44 C43 C42 172(3)
C45 C44 C43 C42 12(6)
C39 N7 C43 C44 175(4)
Ru2 N7 C43 C44 -4(5)
C39 N7 C43 C42 -2(6)
Ru2 N7 C43 C42 178(3)
C41 C42 C43 C44 -172(4)
C41 C42 C43 N7 6(6)
C1 N3 C5 C6 178(3)
Ru1 N3 C5 C6 -14(4)
C1 N3 C5 C4 8(5)
Ru1 N3 C5 C4 176(3)
C3 C4 C5 N3 -9(5)
C3 C4 C5 C6 -179(4)
C34 N11 C38 C37 -5(5)
Ru2 N11 C38 C37 177(3)
C36 C37 C38 N11 11(5)
N3 C5 C6 C7 -179(4)
C4 C5 C6 C7 -9(7)
N3 C5 C6 N6 11(5)
C4 C5 C6 N6 -178(3)
C8 C7 C6 C5 -166(4)
C8 C7 C6 N6 4(5)
C10 N6 C6 C5 165(4)
Ru1 N6 C6 C5 -4(4)
C10 N6 C6 C7 -6(5)
Ru1 N6 C6 C7 -175(3)
N9 C49 C50 C51 20(7)
N16 C51 C50 C49 -15(6)
C27 C26 C25 C24 -3(5)
N1 C24 C25 C26 5(5)
C23 C24 C25 C26 178(3)
N12 C29 C30 C31 -3(5)
C24 N1 C28 C27 -12(9)
Ru1 N1 C28 C27 178(5)
C26 C27 C28 N1 13(9)
C33 C32 C31 C30 9(7)
C29 C30 C31 C32 -3(6)
C44 N8 C48 C47 3(6)
Ru2 N8 C48 C47 176(3)
C46 C47 C48 N8 3(6)
